data_4320404
loop_
_publ_author_name
'Shan-Ming Kuang'
'Phillip E. Fanwick'
'Richard A. Walton'

_publ_contact_author_address
;    Department of Chemistry
      Purdue University
      W. Lafayette
      IN 47907
      USA
;
_publ_contact_author_email fanwick@.xray.chem.purdue.edu
_publ_contact_author_fax 1(765)4940239
_publ_contact_author_name 'Phillip E. Fanwick'
_publ_contact_author_phone 1(765)4944572
_publ_section_title
;
 Mixed-Metal Assemblies Containing Multiply Bonded Dirhenium Species
 Linked through Thiocyanate- and Cyanide-Containing Bridging Units
;
_journal_name_full 'Inorganic Chemistry'
_journal_page_first 5682
_journal_page_last 5690
_journal_paper_doi 10.1021/ic010442r
_journal_volume 40
_journal_year 2001
_chemical_formula_sum 'C60 H48 Cl5 N3 O2 P4 Re2'
_chemical_formula_weight 1516.63
_chemical_name_systematic ' ?'
_space_group_IT_number 2
_symmetry_cell_setting triclinic
_symmetry_space_group_name_Hall '-P 1'
_symmetry_space_group_name_H-M 'P -1'
_atom_type_scat_source 'International Tables for Crystallography (Vol C)'
_cell_angle_alpha 100.162(7)
_cell_angle_beta 90.857(5)
_cell_angle_gamma 109.607(7)
_cell_formula_units_Z 2
_cell_length_a 12.4307(14)
_cell_length_b 15.6295(14)
_cell_length_c 18.061(2)
_cell_measurement_reflns_used 24938
_cell_measurement_temperature 173
_cell_measurement_theta_max 27
_cell_measurement_theta_min 4
_cell_volume 3243.3(6)
_computing_cell_refinement DENZO/SCALEPACK_(Otwinowski,_1996)
_computing_data_collection Collect_(Nonius,_1998)
_computing_data_reduction DENZO/SCALEPACK_(Otwinowski,_1996)
_computing_molecular_graphics
;
     ORTEP (Johnson, 1976)
     Xtal_GX (Hall, 1995)
     PLUTON (Spek, 1991)
;
_computing_publication_material CIF_VAX_MolEN_(Fair,_1990)
_computing_structure_refinement SHELX97_(Sheldrick,_1997)
_computing_structure_solution Direct_methods_(SIR97,_Altomare_et_al.,_1997)
_diffrn_ambient_temperature 173
_diffrn_radiation_type MO-K\a
_diffrn_radiation_wavelength 0.71073
_diffrn_reflns_av_R_equivalents 0.121
_diffrn_reflns_limit_h_max 16
_diffrn_reflns_limit_h_min 0
_diffrn_reflns_limit_k_max 18
_diffrn_reflns_limit_k_min -20
_diffrn_reflns_limit_l_max 23
_diffrn_reflns_limit_l_min -23
_diffrn_reflns_number 24938
_diffrn_reflns_theta_max 27.47
_diffrn_reflns_theta_min 4.00
_exptl_absorpt_coefficient_mu 4.125
_exptl_absorpt_correction_T_max 0.5971
_exptl_absorpt_correction_T_min 0.3525
_exptl_absorpt_correction_type refined_empirical_(Otwinowski_&_Minor,_1996
_exptl_crystal_colour orange
_exptl_crystal_density_diffrn 1.55
_exptl_crystal_description plate
_exptl_crystal_F_000 1480
_exptl_crystal_size_max 0.35
_exptl_crystal_size_mid 0.30
_exptl_crystal_size_min 0.13
_refine_diff_density_max 1.42
_refine_diff_density_min -2.34
_refine_ls_d_res_high 0.84
_refine_ls_extinction_method none
_refine_ls_goodness_of_fit_ref 0.971
_refine_ls_hydrogen_treatment H_atoms_riding
_refine_ls_matrix_type full
_refine_ls_number_parameters 685
_refine_ls_number_reflns 9503
_refine_ls_number_restraints 0
_refine_ls_R_factor_gt 0.056
_refine_ls_shift/su_max 0.001
_refine_ls_structure_factor_coef Fsqd
_refine_ls_weighting_details 'w=1/[\s^2^(Fo^2^)+(0.0678P)^2^+0.0000P] where P=(Fo^2^+2Fc^2^)/3'
_refine_ls_weighting_scheme calc
_refine_ls_wR_factor_ref 0.132
_reflns_number_gt 9714
_reflns_number_total 13487
_reflns_threshold_expression >2.0\s(I)
_cod_data_source_file ic010442r_2.cif
_cod_data_source_block KSM26
_cod_depositor_comments
;
The following automatic conversions were performed:

'_refine_ls_weighting_scheme' value 'calc ' changed to 'calc'
according to the built-in table from CIF Core dictionary named
'cif_core.dic' version 2.4.1 from 2010-06-29.

Automatic conversion script
Id: cif_fix_values 1646 2011-03-28 12:23:43Z adriana 
;
_cod_original_cell_volume 3243.3(13)
_cod_database_code 4320404

loop_
_symmetry_equiv_pos_as_xyz
'x, y, z'
'-x, -y, -z'

loop_
_atom_site_aniso_label
_atom_site_aniso_U_11
_atom_site_aniso_U_22
_atom_site_aniso_U_33
_atom_site_aniso_U_12
_atom_site_aniso_U_13
_atom_site_aniso_U_23
Re(1) 0.0190(3) 0.0254(3) 0.0315(3) 0.0067(2) 0.00141(19) 0.0013(2)
Re(2) 0.0199(3) 0.0301(3) 0.0306(3) 0.0073(2) 0.00168(19) 0.0037(2)
Cl(1) 0.0210(15) 0.0437(18) 0.0511(18) 0.0090(13) 0.0089(13) 0.0124(14)
Cl(2) 0.0337(18) 0.0379(17) 0.0456(18) -0.0034(14) -0.0044(14) 0.0108(14)
Cl(12) 0.0290(15) 0.0223(14) 0.0329(15) 0.0105(11) 0.0029(12) -0.0032(11)
Cl(91) 0.077(3) 0.101(3) 0.078(3) 0.019(3) 0.010(2) 0.020(3)
Cl(92) 0.079(3) 0.092(3) 0.079(3) -0.011(2) -0.001(2) 0.015(2)
P(1) 0.0249(17) 0.0285(16) 0.0321(16) 0.0077(13) 0.0002(13) 0.0058(13)
P(2) 0.0223(16) 0.0267(16) 0.0296(16) 0.0098(13) -0.0009(12) -0.0011(13)
P(3) 0.0224(16) 0.0296(16) 0.0304(16) 0.0091(13) 0.0019(12) -0.0008(13)
P(4) 0.0225(16) 0.0361(18) 0.0312(16) 0.0063(13) 0.0019(13) 0.0085(13)
O(12) 0.029(5) 0.059(6) 0.059(6) 0.018(4) 0.017(4) -0.002(5)
O(21) 0.037(5) 0.075(7) 0.057(6) 0.028(5) 0.013(5) 0.017(5)
N(1) 0.034(6) 0.052(7) 0.040(6) 0.020(5) 0.005(5) 0.013(5)
N(5) 0.090(12) 0.099(12) 0.098(12) -0.042(10) -0.037(10) 0.019(9)
N(7) 0.129(15) 0.098(13) 0.111(13) 0.073(12) 0.021(11) -0.011(10)
C(2) 0.035(8) 0.039(8) 0.045(8) 0.013(6) 0.007(6) 0.007(6)
C(3) 0.045(9) 0.029(8) 0.068(10) 0.001(6) -0.012(7) -0.012(7)
C(4) 0.091(14) 0.068(11) 0.040(9) 0.021(10) -0.005(8) 0.015(8)
C(6) 0.093(14) 0.051(10) 0.059(10) 0.015(9) -0.029(9) -0.004(8)
C(12) 0.022(6) 0.060(8) 0.014(6) 0.019(6) -0.005(5) 0.002(5)
C(21) 0.032(7) 0.031(7) 0.040(7) 0.006(6) -0.003(6) 0.003(5)
C(111) 0.036(7) 0.025(6) 0.041(7) 0.006(5) -0.014(6) 0.004(6)
C(112) 0.065(9) 0.023(7) 0.042(7) 0.012(6) -0.026(7) -0.002(6)
C(113) 0.080(12) 0.041(9) 0.065(10) 0.014(8) -0.037(9) 0.010(8)
C(114) 0.085(14) 0.026(8) 0.076(12) -0.005(8) -0.031(10) -0.005(8)
C(115) 0.090(14) 0.065(12) 0.074(12) -0.048(10) -0.042(11) 0.028(10)
C(116) 0.049(9) 0.040(8) 0.056(9) -0.008(7) -0.006(7) 0.011(7)
C(11B) 0.019(6) 0.034(7) 0.036(7) 0.013(5) 0.004(5) 0.011(5)
C(121) 0.029(7) 0.046(8) 0.031(7) 0.001(6) 0.000(5) 0.013(6)
C(122) 0.032(8) 0.066(9) 0.049(8) 0.017(7) -0.001(6) 0.018(7)
C(123) 0.054(9) 0.083(11) 0.038(8) 0.026(8) 0.007(7) 0.014(7)
C(124) 0.072(11) 0.093(12) 0.043(9) 0.037(10) 0.015(8) -0.001(8)
C(125) 0.052(9) 0.067(10) 0.054(9) 0.028(8) 0.015(7) 0.011(7)
C(126) 0.046(8) 0.059(9) 0.035(7) 0.015(7) 0.014(6) 0.009(6)
C(12B) 0.041(8) 0.046(8) 0.035(7) 0.003(6) -0.004(6) -0.006(6)
C(211) 0.022(6) 0.030(6) 0.031(6) 0.009(5) -0.003(5) 0.005(5)
C(212) 0.027(7) 0.045(8) 0.040(7) 0.003(6) 0.007(5) -0.008(6)
C(213) 0.019(7) 0.075(11) 0.081(11) -0.004(7) 0.000(7) 0.006(9)
C(214) 0.019(7) 0.075(11) 0.065(9) 0.023(7) 0.005(6) 0.001(8)
C(215) 0.031(8) 0.062(9) 0.060(9) 0.027(7) 0.009(6) 0.008(7)
C(216) 0.035(8) 0.036(7) 0.053(8) 0.013(6) 0.002(6) -0.002(6)
C(21B) 0.028(7) 0.032(7) 0.034(7) 0.005(5) 0.003(5) 0.002(5)
C(221) 0.030(7) 0.037(7) 0.031(6) 0.016(5) 0.012(5) 0.014(5)
C(222) 0.018(6) 0.036(7) 0.038(7) 0.012(5) -0.006(5) 0.004(5)
C(223) 0.033(7) 0.034(7) 0.052(8) 0.013(6) -0.004(6) -0.009(6)
C(224) 0.051(8) 0.039(7) 0.027(7) 0.026(6) 0.007(6) -0.007(5)
C(225) 0.067(10) 0.053(9) 0.031(7) 0.033(7) 0.003(6) 0.009(6)
C(226) 0.062(9) 0.046(8) 0.032(7) 0.023(7) 0.008(6) 0.008(6)
C(22B) 0.029(7) 0.034(7) 0.038(7) -0.001(5) -0.004(5) 0.007(5)
C(311) 0.028(7) 0.040(7) 0.028(6) 0.016(5) -0.004(5) 0.002(5)
C(312) 0.051(9) 0.045(8) 0.037(7) 0.009(6) 0.008(6) 0.001(6)
C(313) 0.070(11) 0.058(10) 0.050(9) 0.035(8) 0.001(7) -0.013(7)
C(314) 0.059(10) 0.042(8) 0.045(8) 0.018(7) -0.014(7) -0.015(6)
C(315) 0.038(9) 0.053(9) 0.072(10) 0.004(7) -0.018(7) -0.001(8)
C(316) 0.022(7) 0.033(7) 0.047(7) 0.000(5) -0.005(5) -0.005(6)
C(321) 0.027(7) 0.025(6) 0.037(7) 0.003(5) -0.010(5) 0.009(5)
C(322) 0.028(7) 0.023(6) 0.055(8) 0.003(5) -0.003(6) 0.007(6)
C(323) 0.035(8) 0.053(9) 0.054(9) 0.009(6) -0.009(6) 0.026(7)
C(324) 0.040(8) 0.058(9) 0.057(9) 0.020(7) 0.005(7) 0.032(7)
C(325) 0.052(9) 0.099(12) 0.050(9) 0.059(9) 0.019(7) 0.014(8)
C(326) 0.031(7) 0.050(8) 0.031(7) 0.012(6) 0.004(5) 0.015(6)
C(411) 0.023(7) 0.049(8) 0.035(7) 0.004(6) 0.002(5) 0.010(6)
C(412) 0.038(8) 0.053(9) 0.055(9) 0.009(7) 0.000(7) 0.014(7)
C(413) 0.049(9) 0.049(9) 0.067(10) 0.005(7) -0.004(8) 0.019(8)
C(414) 0.036(8) 0.058(9) 0.065(9) 0.003(7) 0.028(7) 0.047(8)
C(415) 0.028(7) 0.095(11) 0.045(8) 0.024(7) 0.005(6) 0.029(8)
C(416) 0.028(7) 0.063(9) 0.038(7) 0.019(6) -0.001(6) 0.019(6)
C(421) 0.020(6) 0.034(7) 0.050(8) 0.004(5) 0.000(5) 0.014(6)
C(422) 0.045(8) 0.039(8) 0.045(8) 0.009(6) -0.005(6) -0.002(6)
C(423) 0.058(10) 0.055(10) 0.081(12) 0.029(8) 0.005(8) 0.017(9)
C(424) 0.058(10) 0.039(8) 0.072(10) 0.022(7) 0.011(8) 0.031(8)
C(425) 0.066(10) 0.027(7) 0.058(9) 0.020(7) 0.026(7) 0.006(6)
C(426) 0.053(9) 0.032(7) 0.036(7) 0.010(6) 0.002(6) 0.006(6)
C(901) 0.062(12) 0.097(14) 0.102(15) 0.002(10) -0.016(11) 0.020(12)
C(902) 0.050(12) 0.18(2) 0.082(14) 0.000(13) -0.014(10) 0.020(14)

loop_
_atom_site_label
_atom_site_fract_x
_atom_site_fract_y
_atom_site_fract_z
_atom_site_U_iso_or_equiv
_atom_site_thermal_displace_type
_atom_site_calc_flag
Re(1) -0.10022(4) 0.18470(3) 0.75532(2) 0.02609(17) Uani ?
Re(2) 0.09742(4) 0.31223(3) 0.75959(2) 0.02748(17) Uani ?
Cl(1) -0.2974(2) 0.1437(2) 0.78731(17) 0.0387(10) Uani ?
Cl(2) 0.2283(3) 0.4694(2) 0.79916(17) 0.0428(10) Uani ?
Cl(12) -0.0645(2) 0.34464(17) 0.82012(15) 0.0287(9) Uani ?
Cl(91) -0.3727(4) 0.5962(3) 0.7148(3) 0.0879(18) Uani ?
Cl(92) -0.4879(4) 0.6522(3) 0.8828(3) 0.0940(17) Uani ?
P(1) -0.0583(2) 0.14258(19) 0.87577(16) 0.0289(10) Uani ?
P(2) 0.1759(2) 0.29263(19) 0.87873(16) 0.0267(9) Uani ?
P(3) -0.1698(2) 0.2033(2) 0.63199(16) 0.0283(9) Uani ?
P(4) 0.0493(2) 0.3725(2) 0.65124(16) 0.0306(10) Uani ?
O(12) 0.0750(7) 0.1115(6) 0.6798(5) 0.050(3) Uani ?
O(21) 0.2901(7) 0.2656(6) 0.6791(5) 0.053(4) Uani ?
N(1) -0.1605(8) 0.0466(7) 0.7111(5) 0.040(4) Uani ?
N(5) -0.4511(14) -0.2264(10) 0.6375(9) 0.115(7) Uani ?
N(7) -0.0833(15) -0.1950(11) 0.5977(9) 0.108(8) Uani ?
C(2) -0.1978(10) -0.0313(9) 0.6843(7) 0.040(5) Uani ?
C(3) -0.2372(12) -0.1229(9) 0.6499(8) 0.053(5) Uani ?
C(4) -0.3524(16) -0.1778(11) 0.6422(8) 0.067(7) Uani ?
C(6) -0.1510(16) -0.1619(11) 0.6192(9) 0.072(7) Uani ?
C(12) 0.0363(9) 0.1665(8) 0.7130(6) 0.031(4) Uani ?
C(21) 0.2166(10) 0.2828(8) 0.7106(7) 0.036(4) Uani ?
C(111) -0.1097(10) 0.0190(7) 0.8712(7) 0.036(4) Uani ?
C(112) -0.0646(12) -0.0376(8) 0.8280(7) 0.046(5) Uani ?
C(113) -0.1111(14) -0.1336(9) 0.8158(8) 0.064(6) Uani ?
C(114) -0.2100(15) -0.1755(10) 0.8499(10) 0.071(7) Uani ?
C(115) -0.2574(16) -0.1222(12) 0.8922(10) 0.094(8) Uani ?
C(116) -0.2100(11) -0.0227(9) 0.9041(8) 0.054(5) Uani ?
C(11B) 0.0973(9) 0.1793(7) 0.8968(6) 0.028(4) Uani ?
C(121) -0.1076(10) 0.1893(8) 0.9640(6) 0.038(4) Uani ?
C(122) -0.0758(10) 0.1693(9) 1.0323(7) 0.048(5) Uani ?
C(123) -0.1173(12) 0.2011(10) 1.0999(7) 0.057(6) Uani ?
C(124) -0.1816(13) 0.2546(11) 1.0988(8) 0.069(7) Uani ?
C(125) -0.2123(11) 0.2765(9) 1.0326(8) 0.056(6) Uani ?
C(126) -0.1753(11) 0.2445(9) 0.9660(7) 0.047(5) Uani ?
C(12B) 0.1465(11) 0.1246(8) 0.9244(6) 0.046(5) Uani ?
C(211) 0.3253(9) 0.3000(7) 0.8782(6) 0.028(4) Uani ?
C(212) 0.4107(10) 0.3800(8) 0.9155(6) 0.042(4) Uani ?
C(213) 0.5246(11) 0.3850(10) 0.9131(9) 0.065(6) Uani ?
C(214) 0.5536(10) 0.3130(10) 0.8735(8) 0.053(5) Uani ?
C(215) 0.4706(10) 0.2373(9) 0.8336(7) 0.049(5) Uani ?
C(216) 0.3576(10) 0.2299(8) 0.8361(7) 0.043(5) Uani ?
C(21B) -0.0565(9) 0.2790(7) 0.5868(6) 0.033(4) Uani ?
C(221) 0.1702(9) 0.3674(7) 0.9674(6) 0.030(4) Uani ?
C(222) 0.1354(8) 0.4442(7) 0.9708(6) 0.030(4) Uani ?
C(223) 0.1353(10) 0.4976(8) 1.0400(7) 0.042(4) Uani ?
C(224) 0.1735(10) 0.4786(8) 1.1055(6) 0.038(4) Uani ?
C(225) 0.2109(11) 0.4051(8) 1.1018(7) 0.047(5) Uani ?
C(226) 0.2089(11) 0.3487(8) 1.0340(6) 0.045(5) Uani ?
C(22B) -0.0539(10) 0.2711(8) 0.5124(6) 0.037(4) Uani ?
C(311) -0.2236(9) 0.0952(8) 0.5659(6) 0.032(4) Uani ?
C(312) -0.1496(11) 0.0567(8) 0.5241(7) 0.047(5) Uani ?
C(313) -0.1901(13) -0.0293(9) 0.4771(8) 0.059(6) Uani ?
C(314) -0.3052(12) -0.0810(9) 0.4720(7) 0.052(5) Uani ?
C(315) -0.3780(12) -0.0468(9) 0.5138(8) 0.059(5) Uani ?
C(316) -0.3384(9) 0.0381(8) 0.5599(7) 0.038(4) Uani ?
C(321) -0.2835(9) 0.2525(7) 0.6283(6) 0.031(4) Uani ?
C(322) -0.3386(9) 0.2452(7) 0.5590(7) 0.037(4) Uani ?
C(323) -0.4253(10) 0.2834(8) 0.5531(8) 0.047(5) Uani ?
C(324) -0.4480(11) 0.3378(9) 0.6182(7) 0.048(5) Uani ?
C(325) -0.3843(11) 0.3516(10) 0.6857(8) 0.058(6) Uani ?
C(326) -0.3058(10) 0.3067(8) 0.6904(6) 0.037(4) Uani ?
C(411) 0.1709(9) 0.4238(9) 0.5978(6) 0.038(4) Uani ?
C(412) 0.2148(11) 0.5157(9) 0.6009(7) 0.050(5) Uani ?
C(413) 0.3102(12) 0.5550(10) 0.5631(8) 0.057(5) Uani ?
C(414) 0.3580(11) 0.4999(9) 0.5210(8) 0.052(5) Uani ?
C(415) 0.3147(10) 0.4060(10) 0.5162(7) 0.053(5) Uani ?
C(416) 0.2207(10) 0.3658(9) 0.5545(6) 0.041(5) Uani ?
C(421) -0.0155(9) 0.4623(8) 0.6664(7) 0.035(4) Uani ?
C(422) -0.0785(10) 0.4732(8) 0.6061(7) 0.046(5) Uani ?
C(423) -0.1170(12) 0.5463(10) 0.6132(9) 0.062(6) Uani ?
C(424) -0.0947(11) 0.6080(9) 0.6775(8) 0.052(6) Uani ?
C(425) -0.0356(11) 0.5985(8) 0.7402(8) 0.049(5) Uani ?
C(426) 0.0037(11) 0.5260(8) 0.7347(7) 0.042(5) Uani ?
C(901) -0.5288(15) 0.6630(13) 0.7907(11) 0.094(8) Uani ?
C(902) -0.5172(14) 0.5892(15) 0.7310(11) 0.115(9) Uani ?
H(112) 0.0017 -0.0110 0.8051 0.0590 Uiso calc
H(113) -0.0766 -0.1695 0.7852 0.0840 Uiso calc
H(114) -0.2420 -0.2397 0.8429 0.0920 Uiso calc
H(115) -0.3233 -0.1498 0.9152 0.1230 Uiso calc
H(116) -0.2459 0.0133 0.9333 0.0700 Uiso calc
H(122) -0.0273 0.1351 1.0327 0.0620 Uiso calc
H(123) -0.1002 0.1851 1.1448 0.0740 Uiso calc
H(124) -0.2063 0.2776 1.1439 0.0890 Uiso calc
H(125) -0.2580 0.3131 1.0334 0.0720 Uiso calc
H(126) -0.1957 0.2597 0.9216 0.0610 Uiso calc
H(12A) 0.2254 0.1451 0.9353 0.0600 Uiso calc
H(12B) 0.1012 0.0667 0.9325 0.0600 Uiso calc
H(212) 0.3921 0.4294 0.9416 0.0540 Uiso calc
H(213) 0.5821 0.4378 0.9387 0.0840 Uiso calc
H(214) 0.6297 0.3163 0.8741 0.0690 Uiso calc
H(215) 0.4903 0.1903 0.8044 0.0630 Uiso calc
H(216) 0.3014 0.1771 0.8093 0.0550 Uiso calc
H(222) 0.1126 0.4589 0.9269 0.0390 Uiso calc
H(223) 0.1093 0.5473 1.0428 0.0540 Uiso calc
H(224) 0.1737 0.5157 1.1519 0.0500 Uiso calc
H(225) 0.2379 0.3933 1.1458 0.0620 Uiso calc
H(226) 0.2331 0.2982 1.0322 0.0590 Uiso calc
H(22A) 0.0033 0.3142 0.4922 0.0480 Uiso calc
H(22B) -0.1092 0.2225 0.4805 0.0480 Uiso calc
H(312) -0.0715 0.0903 0.5285 0.0610 Uiso calc
H(313) -0.1400 -0.0522 0.4492 0.0770 Uiso calc
H(314) -0.3332 -0.1388 0.4403 0.0670 Uiso calc
H(315) -0.4555 -0.0820 0.5106 0.0770 Uiso calc
H(316) -0.3897 0.0588 0.5884 0.0500 Uiso calc
H(322) -0.3179 0.2145 0.5156 0.0480 Uiso calc
H(323) -0.4670 0.2730 0.5072 0.0610 Uiso calc
H(324) -0.5048 0.3639 0.6157 0.0620 Uiso calc
H(325) -0.3942 0.3911 0.7280 0.0760 Uiso calc
H(326) -0.2674 0.3135 0.7369 0.0480 Uiso calc
H(412) 0.1805 0.5539 0.6290 0.0650 Uiso calc
H(413) 0.3405 0.6189 0.5669 0.0740 Uiso calc
H(414) 0.4210 0.5257 0.4948 0.0670 Uiso calc
H(415) 0.3488 0.3686 0.4869 0.0690 Uiso calc
H(416) 0.1915 0.3020 0.5515 0.0530 Uiso calc
H(422) -0.0943 0.4305 0.5609 0.0600 Uiso calc
H(423) -0.1590 0.5529 0.5730 0.0800 Uiso calc
H(424) -0.1189 0.6586 0.6807 0.0680 Uiso calc
H(425) -0.0232 0.6411 0.7852 0.0640 Uiso calc
H(426) 0.0431 0.5189 0.7761 0.0540 Uiso calc
H(90A) -0.6077 0.6608 0.7888 0.1220 Uiso calc
H(90B) -0.4813 0.7228 0.7811 0.1220 Uiso calc
H(90C) -0.5549 0.5912 0.6842 0.1500 Uiso calc
H(90D) -0.5574 0.5298 0.7443 0.1500 Uiso calc

loop_
_geom_angle_atom_site_label_1
_geom_angle_atom_site_label_2
_geom_angle_atom_site_label_3
_geom_angle
_geom_angle_publ_flag
C(12) Re(1) N(1) 78.6(4) ?
C(12) Re(1) Cl(1) 157.7(3) ?
N(1) Re(1) Cl(1) 79.1(3) ?
C(12) Re(1) Cl(12) 112.8(3) ?
N(1) Re(1) Cl(12) 168.5(3) ?
Cl(1) Re(1) Cl(12) 89.49(9) ?
C(12) Re(1) P(3) 91.5(3) ?
N(1) Re(1) P(3) 85.4(3) ?
Cl(1) Re(1) P(3) 86.71(10) ?
Cl(12) Re(1) P(3) 95.95(9) ?
C(12) Re(1) P(1) 92.3(3) ?
N(1) Re(1) P(1) 86.9(3) ?
Cl(1) Re(1) P(1) 86.55(10) ?
Cl(12) Re(1) P(1) 90.51(9) ?
P(3) Re(1) P(1) 170.62(10) ?
C(12) Re(1) Re(2) 54.4(3) ?
N(1) Re(1) Re(2) 133.0(3) ?
Cl(1) Re(1) Re(2) 147.89(7) ?
Cl(12) Re(1) Re(2) 58.44(6) ?
P(3) Re(1) Re(2) 94.63(7) ?
P(1) Re(1) Re(2) 94.55(7) ?
C(21) Re(2) C(12) 71.7(4) ?
C(21) Re(2) Cl(2) 88.4(3) ?
C(12) Re(2) Cl(2) 159.9(3) ?
C(21) Re(2) P(2) 89.0(4) ?
C(12) Re(2) P(2) 93.6(3) ?
Cl(2) Re(2) P(2) 82.47(10) ?
C(21) Re(2) Cl(12) 177.5(3) ?
C(12) Re(2) Cl(12) 105.9(3) ?
Cl(2) Re(2) Cl(12) 93.95(10) ?
P(2) Re(2) Cl(12) 92.10(9) ?
C(21) Re(2) P(4) 91.6(4) ?
C(12) Re(2) P(4) 100.2(3) ?
Cl(2) Re(2) P(4) 83.23(10) ?
P(2) Re(2) P(4) 165.66(10) ?
Cl(12) Re(2) P(4) 87.88(9) ?
C(21) Re(2) Re(1) 119.5(3) ?
C(12) Re(2) Re(1) 47.8(3) ?
Cl(2) Re(2) Re(1) 152.11(8) ?
P(2) Re(2) Re(1) 96.50(7) ?
Cl(12) Re(2) Re(1) 58.18(6) ?
P(4) Re(2) Re(1) 95.67(7) ?
Re(1) Cl(12) Re(2) 63.38(6) ?
C(111) P(1) C(121) 104.4(6) ?
C(111) P(1) C(11B) 105.0(5) ?
C(121) P(1) C(11B) 103.2(5) ?
C(111) P(1) Re(1) 112.4(4) ?
C(121) P(1) Re(1) 120.6(4) ?
C(11B) P(1) Re(1) 109.8(4) ?
C(11B) P(2) C(211) 105.9(5) ?
C(11B) P(2) C(221) 102.0(5) ?
C(211) P(2) C(221) 104.1(5) ?
C(11B) P(2) Re(2) 109.6(4) ?
C(211) P(2) Re(2) 113.8(4) ?
C(221) P(2) Re(2) 120.1(4) ?
C(311) P(3) C(21B) 105.6(5) ?
C(311) P(3) C(321) 103.8(5) ?
C(21B) P(3) C(321) 102.5(5) ?
C(311) P(3) Re(1) 112.2(4) ?
C(21B) P(3) Re(1) 112.1(4) ?
C(321) P(3) Re(1) 119.3(4) ?
C(21B) P(4) C(421) 102.9(5) ?
C(21B) P(4) C(411) 107.9(5) ?
C(421) P(4) C(411) 101.6(6) ?
C(21B) P(4) Re(2) 108.9(4) ?
C(421) P(4) Re(2) 119.7(4) ?
C(411) P(4) Re(2) 114.8(4) ?
C(2) N(1) Re(1) 177.4(10) ?
N(1) C(2) C(3) 176.8(14) ?
C(2) C(3) C(4) 123.2(14) ?
C(2) C(3) C(6) 116.7(12) ?
C(4) C(3) C(6) 120.1(13) ?
N(5) C(4) C(3) 177.9(17) ?
N(7) C(6) C(3) 176.7(19) ?
O(12) C(12) Re(1) 145.4(9) ?
O(12) C(12) Re(2) 136.8(9) ?
Re(1) C(12) Re(2) 77.8(4) ?
O(21) C(21) Re(2) 178.5(11) ?
C(112) C(111) C(116) 116.9(11) ?
C(112) C(111) P(1) 122.5(10) ?
C(116) C(111) P(1) 119.9(10) ?
C(111) C(112) C(113) 123.8(14) ?
C(112) C(113) C(114) 119.4(15) ?
C(115) C(114) C(113) 118.5(14) ?
C(114) C(115) C(116) 122.0(17) ?
C(111) C(116) C(115) 119.2(15) ?
C(12B) C(11B) P(2) 124.1(9) ?
C(12B) C(11B) P(1) 121.6(9) ?
P(2) C(11B) P(1) 114.3(6) ?
C(126) C(121) C(122) 118.5(11) ?
C(126) C(121) P(1) 122.3(9) ?
C(122) C(121) P(1) 119.3(10) ?
C(121) C(122) C(123) 119.9(12) ?
C(124) C(123) C(122) 119.1(13) ?
C(123) C(124) C(125) 121.9(13) ?
C(126) C(125) C(124) 119.9(13) ?
C(125) C(126) C(121) 120.6(13) ?
C(212) C(211) C(216) 118.5(10) ?
C(212) C(211) P(2) 119.8(8) ?
C(216) C(211) P(2) 121.5(8) ?
C(211) C(212) C(213) 118.9(11) ?
C(214) C(213) C(212) 121.2(12) ?
C(215) C(214) C(213) 119.8(12) ?
C(214) C(215) C(216) 120.1(12) ?
C(215) C(216) C(211) 121.3(11) ?
C(22B) C(21B) P(4) 121.6(9) ?
C(22B) C(21B) P(3) 123.5(9) ?
P(4) C(21B) P(3) 114.8(6) ?
C(222) C(221) C(226) 119.5(10) ?
C(222) C(221) P(2) 123.0(8) ?
C(226) C(221) P(2) 117.4(8) ?
C(223) C(222) C(221) 119.1(11) ?
C(222) C(223) C(224) 120.9(11) ?
C(225) C(224) C(223) 119.8(10) ?
C(224) C(225) C(226) 120.8(12) ?
C(225) C(226) C(221) 119.8(11) ?
C(316) C(311) C(312) 115.4(10) ?
C(316) C(311) P(3) 122.1(9) ?
C(312) C(311) P(3) 121.9(9) ?
C(313) C(312) C(311) 121.9(12) ?
C(314) C(313) C(312) 119.6(13) ?
C(315) C(314) C(313) 119.6(12) ?
C(316) C(315) C(314) 120.9(13) ?
C(315) C(316) C(311) 122.4(12) ?
C(326) C(321) C(322) 118.6(11) ?
C(326) C(321) P(3) 121.8(8) ?
C(322) C(321) P(3) 119.0(9) ?
C(321) C(322) C(323) 121.1(12) ?
C(322) C(323) C(324) 118.9(12) ?
C(325) C(324) C(323) 119.0(12) ?
C(324) C(325) C(326) 120.2(12) ?
C(321) C(326) C(325) 121.7(11) ?
C(412) C(411) C(416) 119.6(12) ?
C(412) C(411) P(4) 121.5(10) ?
C(416) C(411) P(4) 118.9(9) ?
C(411) C(412) C(413) 121.5(13) ?
C(414) C(413) C(412) 119.3(13) ?
C(413) C(414) C(415) 120.5(12) ?
C(414) C(415) C(416) 120.9(13) ?
C(415) C(416) C(411) 118.1(12) ?
C(422) C(421) C(426) 118.6(11) ?
C(422) C(421) P(4) 119.1(9) ?
C(426) C(421) P(4) 122.1(9) ?
C(423) C(422) C(421) 120.3(12) ?
C(424) C(423) C(422) 120.4(14) ?
C(423) C(424) C(425) 121.5(12) ?
C(426) C(425) C(424) 119.4(12) ?
C(425) C(426) C(421) 119.7(12) ?
C(902) C(901) Cl(92) 112.5(14) ?
C(901) C(902) Cl(91) 115.1(13) ?

loop_
_geom_bond_atom_site_label_1
_geom_bond_atom_site_label_2
_geom_bond_distance
_geom_bond_publ_flag
Re(1) C(12) 1.957(11) ?
Re(1) N(1) 2.036(11) ?
Re(1) Cl(1) 2.423(3) ?
Re(1) Cl(12) 2.454(3) ?
Re(1) P(3) 2.477(3) ?
Re(1) P(1) 2.478(3) ?
Re(1) Re(2) 2.5823(6) ?
Re(2) C(21) 1.882(13) ?
Re(2) C(12) 2.149(11) ?
Re(2) Cl(2) 2.420(3) ?
Re(2) P(2) 2.459(3) ?
Re(2) Cl(12) 2.461(3) ?
Re(2) P(4) 2.464(3) ?
Cl(91) C(902) 1.794(18) ?
Cl(92) C(901) 1.785(18) ?
P(1) C(111) 1.805(11) ?
P(1) C(121) 1.835(12) ?
P(1) C(11B) 1.836(11) ?
P(2) C(11B) 1.802(11) ?
P(2) C(211) 1.822(11) ?
P(2) C(221) 1.826(11) ?
P(3) C(311) 1.798(11) ?
P(3) C(21B) 1.818(11) ?
P(3) C(321) 1.826(11) ?
P(4) C(21B) 1.812(11) ?
P(4) C(421) 1.822(12) ?
P(4) C(411) 1.834(11) ?
O(12) C(12) 1.198(12) ?
O(21) C(21) 1.166(13) ?
N(1) C(2) 1.156(13) ?
N(5) C(4) 1.20(2) ?
N(7) C(6) 1.17(2) ?
C(2) C(3) 1.373(17) ?
C(3) C(4) 1.39(2) ?
C(3) C(6) 1.47(2) ?
C(111) C(112) 1.344(16) ?
C(111) C(116) 1.396(17) ?
C(112) C(113) 1.389(16) ?
C(113) C(114) 1.39(2) ?
C(114) C(115) 1.32(2) ?
C(115) C(116) 1.440(19) ?
C(11B) C(12B) 1.359(15) ?
C(121) C(126) 1.389(16) ?
C(121) C(122) 1.407(16) ?
C(122) C(123) 1.408(17) ?
C(123) C(124) 1.339(18) ?
C(124) C(125) 1.383(19) ?
C(125) C(126) 1.367(16) ?
C(211) C(212) 1.391(14) ?
C(211) C(216) 1.397(14) ?
C(212) C(213) 1.393(16) ?
C(213) C(214) 1.380(17) ?
C(214) C(215) 1.357(16) ?
C(215) C(216) 1.373(15) ?
C(21B) C(22B) 1.331(15) ?
C(221) C(222) 1.397(14) ?
C(221) C(226) 1.402(15) ?
C(222) C(223) 1.376(15) ?
C(223) C(224) 1.383(16) ?
C(224) C(225) 1.368(15) ?
C(225) C(226) 1.372(15) ?
C(311) C(316) 1.397(15) ?
C(311) C(312) 1.418(15) ?
C(312) C(313) 1.382(16) ?
C(313) C(314) 1.379(18) ?
C(314) C(315) 1.371(18) ?
C(315) C(316) 1.363(16) ?
C(321) C(326) 1.373(15) ?
C(321) C(322) 1.387(15) ?
C(322) C(323) 1.407(15) ?
C(323) C(324) 1.416(17) ?
C(324) C(325) 1.388(17) ?
C(325) C(326) 1.390(15) ?
C(411) C(412) 1.345(16) ?
C(411) C(416) 1.399(16) ?
C(412) C(413) 1.391(18) ?
C(413) C(414) 1.341(17) ?
C(414) C(415) 1.370(17) ?
C(415) C(416) 1.387(16) ?
C(421) C(422) 1.400(16) ?
C(421) C(426) 1.403(15) ?
C(422) C(423) 1.366(16) ?
C(423) C(424) 1.330(18) ?
C(424) C(425) 1.396(17) ?
C(425) C(426) 1.367(15) ?
C(901) C(902) 1.48(2) ?
